data_2016411
loop_
_publ_author_name
'Wang, Xin-Qiang'
'Yu, Wen-Tao'
'Xu, Dong'
'Fan, Jian-Dong'
'Zhang, Guang-Hui'
'Ren, Quan'

_publ_section_title
;
 Tetraphenylphosphonium
 bis(2-thioxo-1,3-dithiole-4,5-dithiolato)aurate(III) acetone solvate
 and ethyltriphenylphosphonium
 bis(2-thioxo-1,3-dithiole-4,5-dithiolato)aurate(III)
;
_journal_coeditor_code SK3168
_journal_issue 1
_journal_name_full 'Acta Crystallographica Section C'
_journal_page_first m46
_journal_page_last m49
_journal_paper_doi 10.1107/S010827010706074X
_journal_volume 64
_journal_year 2008
_chemical_formula_iupac '(C20 H20 P) [Au (C3 S5)2]'
_chemical_formula_moiety 'C20 H20 P + , C6 Au S10 -'
_chemical_formula_sum 'C26 H20 Au P S10'
_chemical_formula_weight 880.96
_chemical_name_systematic
;ethyltriphenylphosphonium
 bis(2-thioxo-1,3-dithiole-4,5-dithiolato)aurate(III)
;
_space_group_IT_number 14
_symmetry_cell_setting monoclinic
_symmetry_space_group_name_Hall '-P 2yn'
_symmetry_space_group_name_H-M 'P 1 21/n 1'
_atom_sites_solution_hydrogens geom
_atom_sites_solution_primary direct
_atom_sites_solution_secondary difmap
_audit_creation_method SHELXL97
_cell_angle_alpha 90.00
_cell_angle_beta 103.9590(10)
_cell_angle_gamma 90.00
_cell_formula_units_Z 4
_cell_length_a 17.3058(2)
_cell_length_b 9.93060(10)
_cell_length_c 19.0668(2)
_cell_measurement_reflns_used 7323
_cell_measurement_temperature 296(2)
_cell_measurement_theta_max 25.12
_cell_measurement_theta_min 2.20
_cell_volume 3180.00(6)
_computing_cell_refinement 'APEX2 (Bruker, 2005)'
_computing_data_collection 'APEX2 (Bruker, 2005)'
_computing_data_reduction 'APEX2 (Bruker, 2005)'
_computing_molecular_graphics 'SHELXTL (Bruker, 1997)'
_computing_publication_material 'WinGX (Farrugia, 1999)'
_computing_structure_refinement 'SHELXL97 (Sheldrick, 1997)'
_computing_structure_solution 'SIR97 (Altomare <i>et al.</i>,  1999)'
_diffrn_ambient_temperature 296(2)
_diffrn_measured_fraction_theta_full 0.998
_diffrn_measured_fraction_theta_max 0.998
_diffrn_measurement_device_type 'Bruker APEXII CCD area-detector'
_diffrn_measurement_method '\f and \w'
_diffrn_radiation_monochromator graphite
_diffrn_radiation_source 'fine-focus sealed tube'
_diffrn_radiation_type MoK\a
_diffrn_radiation_wavelength 0.71073
_diffrn_reflns_av_R_equivalents 0.0269
_diffrn_reflns_av_sigmaI/netI 0.0329
_diffrn_reflns_limit_h_max 22
_diffrn_reflns_limit_h_min -22
_diffrn_reflns_limit_k_max 12
_diffrn_reflns_limit_k_min -12
_diffrn_reflns_limit_l_max 20
_diffrn_reflns_limit_l_min -24
_diffrn_reflns_number 22548
_diffrn_reflns_theta_full 27.52
_diffrn_reflns_theta_max 27.52
_diffrn_reflns_theta_min 1.43
_diffrn_standards_number 0
_exptl_absorpt_coefficient_mu 5.351
_exptl_absorpt_correction_T_max 0.5363
_exptl_absorpt_correction_T_min 0.3612
_exptl_absorpt_correction_type multi-scan
_exptl_absorpt_process_details '(APEX2; Bruker, 2005)'
_exptl_crystal_colour brown
_exptl_crystal_density_diffrn 1.840
_exptl_crystal_density_method 'not measured'
_exptl_crystal_description prism
_exptl_crystal_F_000 1720
_exptl_crystal_size_max 0.24
_exptl_crystal_size_mid 0.17
_exptl_crystal_size_min 0.13
_refine_diff_density_max 0.803
_refine_diff_density_min -0.272
_refine_ls_extinction_method none
_refine_ls_goodness_of_fit_ref 1.008
_refine_ls_hydrogen_treatment constr
_refine_ls_matrix_type full
_refine_ls_number_parameters 344
_refine_ls_number_reflns 7292
_refine_ls_number_restraints 0
_refine_ls_restrained_S_all 1.008
_refine_ls_R_factor_all 0.0484
_refine_ls_R_factor_gt 0.0270
_refine_ls_shift/su_max 0.004
_refine_ls_shift/su_mean 0.000
_refine_ls_structure_factor_coef Fsqd
_refine_ls_weighting_details 'calc w = 1/[\s^2^(Fo^2^)+(0.0231P)^2^+0.4583P] where P=(Fo^2^+2Fc^2^)/3'
_refine_ls_weighting_scheme calc
_refine_ls_wR_factor_gt 0.0506
_refine_ls_wR_factor_ref 0.0565
_reflns_number_gt 5381
_reflns_number_total 7292
_reflns_threshold_expression I>2\s(I)
_cod_data_source_file sk3168.cif
_cod_data_source_block II
_cod_original_cell_volume 3179.99(6)
_cod_original_sg_symbol_H-M 'P 21/n'
_cod_database_code 2016411
_cod_database_fobs_code 2016411

loop_
_symmetry_equiv_pos_as_xyz
'x, y, z'
'-x+1/2, y+1/2, -z+1/2'
'-x, -y, -z'
'x-1/2, -y-1/2, z-1/2'

loop_
_atom_site_type_symbol
_atom_site_label
_atom_site_fract_x
_atom_site_fract_y
_atom_site_fract_z
_atom_site_U_iso_or_equiv
_atom_site_adp_type
_atom_site_calc_flag
_atom_site_refinement_flags
_atom_site_occupancy
Au Au1 0.516859(7) 0.169589(14) 0.569909(7) 0.05201(5) Uani d . 1
C C1 0.23676(19) 0.3873(4) 0.61700(18) 0.0583(9) Uani d . 1
C C2 0.35561(18) 0.2309(4) 0.60940(18) 0.0547(8) Uani d . 1
C C3 0.36701(18) 0.3427(3) 0.57426(18) 0.0515(8) Uani d . 1
C C4 0.66656(18) -0.0074(4) 0.57120(18) 0.0569(8) Uani d . 1
C C5 0.68057(18) 0.1036(4) 0.53625(17) 0.0541(8) Uani d . 1
C C6 0.80389(19) -0.0540(4) 0.54034(18) 0.0613(9) Uani d . 1
C C7 0.4048(2) 0.5503(4) 0.8277(2) 0.0688(10) Uani d . 1
H H7 0.3937 0.6375 0.8401 0.083 Uiso calc R 1
C C8 0.3622(3) 0.4440(5) 0.8459(2) 0.0871(13) Uani d . 1
H H8 0.3221 0.4599 0.8697 0.104 Uiso calc R 1
C C9 0.3786(3) 0.3175(5) 0.8290(3) 0.0901(14) Uani d . 1
H H9 0.3502 0.2461 0.8421 0.108 Uiso calc R 1
C C10 0.4361(3) 0.2923(4) 0.7932(3) 0.0865(13) Uani d . 1
H H10 0.4466 0.2041 0.7819 0.104 Uiso calc R 1
C C11 0.4796(2) 0.3982(4) 0.7733(2) 0.0733(11) Uani d . 1
H H11 0.5185 0.3813 0.7483 0.088 Uiso calc R 1
C C12 0.46378(18) 0.5292(3) 0.79147(17) 0.0516(8) Uani d . 1
C C13 0.6044(2) 0.5624(5) 0.6776(2) 0.0933(15) Uani d . 1
H H13 0.5569 0.5377 0.6457 0.112 Uiso calc R 1
C C14 0.6763(3) 0.5319(5) 0.6614(3) 0.1048(16) Uani d . 1
H H14 0.6767 0.4853 0.6192 0.126 Uiso calc R 1
C C15 0.7455(3) 0.5691(5) 0.7062(3) 0.0973(16) Uani d . 1
H H15 0.7934 0.5466 0.6953 0.117 Uiso calc R 1
C C16 0.7458(2) 0.6404(5) 0.7686(2) 0.0889(14) Uani d . 1
H H16 0.7937 0.6687 0.7986 0.107 Uiso calc R 1
C C17 0.6746(2) 0.6695(4) 0.7859(2) 0.0690(11) Uani d . 1
H H17 0.6745 0.7163 0.8281 0.083 Uiso calc R 1
C C18 0.60295(19) 0.6286(4) 0.74024(19) 0.0594(9) Uani d . 1
C C19 0.54222(19) 0.9288(4) 0.8148(2) 0.0635(10) Uani d . 1
H H19 0.5340 0.9546 0.7667 0.076 Uiso calc R 1
C C20 0.5651(2) 1.0231(4) 0.8687(3) 0.0740(11) Uani d . 1
H H20 0.5731 1.1121 0.8571 0.089 Uiso calc R 1
C C21 0.5759(2) 0.9858(5) 0.9391(3) 0.0785(12) Uani d . 1
H H21 0.5910 1.0500 0.9753 0.094 Uiso calc R 1
C C22 0.5650(2) 0.8558(5) 0.9574(2) 0.0789(12) Uani d . 1
H H22 0.5721 0.8317 1.0057 0.095 Uiso calc R 1
C C23 0.5431(2) 0.7593(4) 0.9034(2) 0.0638(9) Uani d . 1
H H23 0.5365 0.6701 0.9155 0.077 Uiso calc R 1
C C24 0.53134(17) 0.7957(3) 0.83187(18) 0.0516(8) Uani d . 1
C C25 0.44500(18) 0.7354(4) 0.68109(17) 0.0571(9) Uani d . 1
H H25A 0.4691 0.8148 0.6657 0.068 Uiso calc R 1
H H25B 0.4404 0.6682 0.6434 0.068 Uiso calc R 1
C C26 0.36185(19) 0.7719(4) 0.6877(2) 0.0678(10) Uani d . 1
H H26A 0.3357 0.6927 0.6994 0.102 Uiso calc R 1
H H26B 0.3319 0.8082 0.6426 0.102 Uiso calc R 1
H H26C 0.3653 0.8378 0.7251 0.102 Uiso calc R 1
P P1 0.51085(5) 0.67177(9) 0.76198(5) 0.0494(2) Uani d . 1
S S1 0.15650(6) 0.45163(12) 0.63482(6) 0.0814(3) Uani d . 1
S S2 0.27188(5) 0.22832(10) 0.64467(5) 0.0638(2) Uani d . 1
S S3 0.29482(5) 0.46755(10) 0.56763(5) 0.0659(3) Uani d . 1
S S4 0.41871(5) 0.09184(10) 0.62318(6) 0.0659(3) Uani d . 1
S S5 0.44766(5) 0.36954(10) 0.53575(6) 0.0660(3) Uani d . 1
S S6 0.58309(5) -0.03155(10) 0.60555(5) 0.0669(3) Uani d . 1
S S7 0.61831(5) 0.24389(10) 0.51903(5) 0.0610(2) Uani d . 1
S S8 0.73882(6) -0.13432(11) 0.58270(6) 0.0723(3) Uani d . 1
S S9 0.76890(5) 0.10384(11) 0.50763(5) 0.0627(2) Uani d . 1
S S10 0.88848(6) -0.11736(13) 0.53239(7) 0.0858(3) Uani d . 1

loop_
_atom_site_aniso_label
_atom_site_aniso_U_11
_atom_site_aniso_U_22
_atom_site_aniso_U_33
_atom_site_aniso_U_12
_atom_site_aniso_U_13
_atom_site_aniso_U_23
Au1 0.05089(8) 0.05820(10) 0.04816(8) -0.00804(6) 0.01430(5) -0.00256(7)
C1 0.0574(19) 0.063(2) 0.053(2) -0.0057(17) 0.0110(16) 0.0054(19)
C2 0.0487(18) 0.060(2) 0.056(2) -0.0077(16) 0.0138(15) 0.0003(19)
C3 0.0514(18) 0.051(2) 0.053(2) -0.0054(15) 0.0137(15) 0.0002(17)
C4 0.0537(18) 0.061(2) 0.053(2) -0.0022(17) 0.0086(15) -0.001(2)
C5 0.0512(18) 0.067(2) 0.0437(19) -0.0043(16) 0.0114(15) -0.0050(18)
C6 0.061(2) 0.070(2) 0.050(2) 0.0018(17) 0.0081(16) -0.0041(19)
C7 0.086(3) 0.051(2) 0.078(3) 0.0000(19) 0.035(2) 0.006(2)
C8 0.107(3) 0.069(3) 0.095(3) -0.014(3) 0.045(3) 0.004(3)
C9 0.108(4) 0.067(3) 0.091(3) -0.013(3) 0.016(3) 0.011(3)
C10 0.100(3) 0.045(2) 0.101(4) 0.003(2) -0.002(3) -0.002(2)
C11 0.069(2) 0.071(3) 0.075(3) 0.011(2) 0.007(2) -0.013(2)
C12 0.0575(19) 0.048(2) 0.0463(19) 0.0056(15) 0.0058(15) 0.0018(17)
C13 0.069(2) 0.134(4) 0.078(3) 0.005(3) 0.021(2) -0.042(3)
C14 0.096(3) 0.132(5) 0.097(4) 0.008(3) 0.044(3) -0.043(3)
C15 0.078(3) 0.124(4) 0.100(4) 0.035(3) 0.043(3) 0.013(3)
C16 0.057(2) 0.132(4) 0.077(3) 0.019(2) 0.015(2) 0.021(3)
C17 0.057(2) 0.103(3) 0.048(2) 0.018(2) 0.0134(16) 0.009(2)
C18 0.0536(19) 0.069(2) 0.057(2) 0.0065(17) 0.0162(17) -0.001(2)
C19 0.059(2) 0.065(3) 0.065(2) -0.0011(18) 0.0129(18) 0.000(2)
C20 0.071(2) 0.055(2) 0.095(3) -0.0036(19) 0.016(2) -0.008(3)
C21 0.070(2) 0.078(3) 0.081(3) 0.007(2) 0.006(2) -0.030(3)
C22 0.084(3) 0.091(4) 0.056(2) 0.014(2) 0.005(2) -0.012(3)
C23 0.073(2) 0.059(2) 0.055(2) 0.0109(18) 0.0069(18) -0.003(2)
C24 0.0419(16) 0.059(2) 0.052(2) 0.0050(15) 0.0088(14) -0.0045(18)
C25 0.059(2) 0.066(2) 0.045(2) -0.0056(17) 0.0094(15) 0.0055(19)
C26 0.056(2) 0.084(3) 0.060(2) 0.0087(19) 0.0068(17) 0.008(2)
P1 0.0472(4) 0.0557(5) 0.0454(5) 0.0040(4) 0.0110(4) -0.0013(4)
S1 0.0747(6) 0.0850(8) 0.0931(8) 0.0171(5) 0.0372(6) 0.0155(7)
S2 0.0552(5) 0.0650(6) 0.0764(6) 0.0000(4) 0.0261(4) 0.0161(5)
S3 0.0661(5) 0.0566(6) 0.0793(7) 0.0004(4) 0.0258(5) 0.0131(5)
S4 0.0664(5) 0.0563(6) 0.0832(7) 0.0015(5) 0.0341(5) 0.0131(5)
S5 0.0624(5) 0.0642(6) 0.0783(7) -0.0047(4) 0.0305(5) 0.0157(5)
S6 0.0604(5) 0.0659(6) 0.0786(7) -0.0058(4) 0.0248(5) 0.0112(5)
S7 0.0589(5) 0.0636(6) 0.0659(6) -0.0007(4) 0.0256(4) 0.0095(5)
S8 0.0710(6) 0.0658(6) 0.0814(7) 0.0044(5) 0.0207(5) 0.0068(6)
S9 0.0552(5) 0.0774(7) 0.0583(6) 0.0029(5) 0.0189(4) 0.0060(5)
S10 0.0679(6) 0.0973(8) 0.0922(8) 0.0212(6) 0.0193(6) 0.0041(7)

loop_
_atom_type_symbol
_atom_type_description
_atom_type_scat_dispersion_real
_atom_type_scat_dispersion_imag
_atom_type_scat_source
C C 0.0033 0.0016 'International Tables Vol C Tables 4.2.6.8 and 6.1.1.4'
H H 0.0000 0.0000 'International Tables Vol C Tables 4.2.6.8 and 6.1.1.4'
P P 0.1023 0.0942 'International Tables Vol C Tables 4.2.6.8 and 6.1.1.4'
S S 0.1246 0.1234 'International Tables Vol C Tables 4.2.6.8 and 6.1.1.4'
Au Au -2.0133 8.8022 'International Tables Vol C Tables 4.2.6.8 and 6.1.1.4'

loop_
_geom_angle_atom_site_label_1
_geom_angle_atom_site_label_2
_geom_angle_atom_site_label_3
_geom_angle
_geom_angle_publ_flag
S4 Au1 S6 86.97(3) y
S4 Au1 S7 178.22(3) y
S6 Au1 S7 91.49(3) y
S4 Au1 S5 91.43(3) y
S6 Au1 S5 178.40(3) y
S7 Au1 S5 90.11(3) y
S1 C1 S3 124.6(2) ?
S1 C1 S2 123.1(2) ?
S3 C1 S2 112.30(19) ?
C3 C2 S2 116.3(3) ?
C3 C2 S4 124.9(2) ?
S2 C2 S4 118.8(2) ?
C2 C3 S3 116.0(2) ?
C2 C3 S5 124.5(3) ?
S3 C3 S5 119.51(19) ?
C5 C4 S6 124.5(3) ?
C5 C4 S8 116.4(2) ?
S6 C4 S8 119.1(2) ?
C4 C5 S9 115.8(3) ?
C4 C5 S7 125.0(2) ?
S9 C5 S7 119.3(2) ?
S10 C6 S8 124.3(2) ?
S10 C6 S9 123.8(2) ?
S8 C6 S9 111.89(19) ?
C8 C7 C12 121.0(4) ?
C8 C7 H7 119.5 ?
C12 C7 H7 119.5 ?
C9 C8 C7 119.9(4) ?
C9 C8 H8 120.0 ?
C7 C8 H8 120.0 ?
C8 C9 C10 121.0(4) ?
C8 C9 H9 119.5 ?
C10 C9 H9 119.5 ?
C9 C10 C11 120.3(4) ?
C9 C10 H10 119.8 ?
C11 C10 H10 119.8 ?
C12 C11 C10 119.0(4) ?
C12 C11 H11 120.5 ?
C10 C11 H11 120.5 ?
C7 C12 C11 118.7(3) ?
C7 C12 P1 119.0(3) ?
C11 C12 P1 122.0(3) ?
C18 C13 C14 120.4(4) ?
C18 C13 H13 119.8 ?
C14 C13 H13 119.8 ?
C15 C14 C13 120.5(4) ?
C15 C14 H14 119.7 ?
C13 C14 H14 119.7 ?
C14 C15 C16 120.4(4) ?
C14 C15 H15 119.8 ?
C16 C15 H15 119.8 ?
C17 C16 C15 119.6(4) ?
C17 C16 H16 120.2 ?
C15 C16 H16 120.2 ?
C16 C17 C18 120.0(4) ?
C16 C17 H17 120.0 ?
C18 C17 H17 120.0 ?
C13 C18 C17 119.0(3) ?
C13 C18 P1 121.4(3) ?
C17 C18 P1 119.5(3) ?
C20 C19 C24 120.3(4) ?
C20 C19 H19 119.8 ?
C24 C19 H19 119.8 ?
C21 C20 C19 119.9(4) ?
C21 C20 H20 120.1 ?
C19 C20 H20 120.1 ?
C22 C21 C20 121.1(4) ?
C22 C21 H21 119.5 ?
C20 C21 H21 119.5 ?
C21 C22 C23 119.5(4) ?
C21 C22 H22 120.2 ?
C23 C22 H22 120.2 ?
C24 C23 C22 120.1(4) ?
C24 C23 H23 119.9 ?
C22 C23 H23 119.9 ?
C23 C24 C19 119.1(3) ?
C23 C24 P1 120.9(3) ?
C19 C24 P1 119.8(3) ?
C26 C25 P1 115.5(2) ?
C26 C25 H25A 108.4 ?
P1 C25 H25A 108.4 ?
C26 C25 H25B 108.4 ?
P1 C25 H25B 108.4 ?
H25A C25 H25B 107.5 ?
C25 C26 H26A 109.5 ?
C25 C26 H26B 109.5 ?
H26A C26 H26B 109.5 ?
C25 C26 H26C 109.5 ?
H26A C26 H26C 109.5 ?
H26B C26 H26C 109.5 ?
C24 P1 C12 109.53(16) ?
C24 P1 C18 108.04(16) ?
C12 P1 C18 112.37(16) ?
C24 P1 C25 111.65(17) ?
C12 P1 C25 107.78(15) ?
C18 P1 C25 107.51(16) ?
C1 S2 C2 97.65(17) ?
C1 S3 C3 97.67(17) ?
C2 S4 Au1 99.75(11) ?
C3 S5 Au1 99.30(12) ?
C4 S6 Au1 99.63(13) ?
C5 S7 Au1 99.36(11) ?
C6 S8 C4 97.78(17) ?
C6 S9 C5 98.17(17) ?

loop_
_geom_bond_atom_site_label_1
_geom_bond_atom_site_label_2
_geom_bond_distance
_geom_bond_publ_flag
Au1 S4 2.3119(8) y
Au1 S6 2.3215(10) y
Au1 S7 2.3215(8) y
Au1 S5 2.3291(10) y
C1 S1 1.637(3) y
C1 S3 1.728(3) y
C1 S2 1.728(4) y
C2 C3 1.336(5) y
C2 S2 1.739(3) y
C2 S4 1.740(4) y
C3 S3 1.743(3) y
C3 S5 1.747(3) y
C4 C5 1.340(5) y
C4 S6 1.741(3) y
C4 S8 1.751(3) y
C5 S9 1.743(3) y
C5 S7 1.743(4) y
C6 S10 1.634(3) y
C6 S8 1.731(4) y
C6 S9 1.741(4) y
C7 C8 1.379(5) ?
C7 C12 1.379(4) ?
C7 H7 0.9300 ?
C8 C9 1.344(6) ?
C8 H8 0.9300 ?
C9 C10 1.359(6) ?
C9 H9 0.9300 ?
C10 C11 1.398(6) ?
C10 H10 0.9300 ?
C11 C12 1.390(5) ?
C11 H11 0.9300 ?
C12 P1 1.791(3) ?
C13 C18 1.369(5) ?
C13 C14 1.386(5) ?
C13 H13 0.9300 ?
C14 C15 1.343(6) ?
C14 H14 0.9300 ?
C15 C16 1.383(6) ?
C15 H15 0.9300 ?
C16 C17 1.380(5) ?
C16 H16 0.9300 ?
C17 C18 1.393(5) ?
C17 H17 0.9300 ?
C18 P1 1.793(3) ?
C19 C20 1.376(5) ?
C19 C24 1.385(5) ?
C19 H19 0.9300 ?
C20 C21 1.362(6) ?
C20 H20 0.9300 ?
C21 C22 1.362(6) ?
C21 H21 0.9300 ?
C22 C23 1.391(5) ?
C22 H22 0.9300 ?
C23 C24 1.377(5) ?
C23 H23 0.9300 ?
C24 P1 1.785(3) ?
C25 C26 1.518(4) ?
C25 P1 1.797(3) ?
C25 H25A 0.9700 ?
C25 H25B 0.9700 ?
C26 H26A 0.9600 ?
C26 H26B 0.9600 ?
C26 H26C 0.9600 ?

loop_
_geom_torsion_atom_site_label_1
_geom_torsion_atom_site_label_2
_geom_torsion_atom_site_label_3
_geom_torsion_atom_site_label_4
_geom_torsion
S2 C2 C3 S3 -1.3(4)
S4 C2 C3 S3 179.9(2)
S2 C2 C3 S5 178.82(19)
S4 C2 C3 S5 0.0(5)
S6 C4 C5 S9 179.55(19)
S8 C4 C5 S9 0.0(4)
S6 C4 C5 S7 0.2(5)
S8 C4 C5 S7 -179.30(19)
C12 C7 C8 C9 0.9(7)
C7 C8 C9 C10 -1.0(8)
C8 C9 C10 C11 0.1(7)
C9 C10 C11 C12 0.8(6)
C8 C7 C12 C11 0.1(6)
C8 C7 C12 P1 174.3(3)
C10 C11 C12 C7 -0.9(5)
C10 C11 C12 P1 -174.9(3)
C18 C13 C14 C15 -1.3(8)
C13 C14 C15 C16 -1.1(9)
C14 C15 C16 C17 2.2(8)
C15 C16 C17 C18 -0.9(6)
C14 C13 C18 C17 2.5(7)
C14 C13 C18 P1 179.0(4)
C16 C17 C18 C13 -1.4(6)
C16 C17 C18 P1 -178.0(3)
C24 C19 C20 C21 -1.0(5)
C19 C20 C21 C22 0.4(6)
C20 C21 C22 C23 0.6(6)
C21 C22 C23 C24 -1.1(6)
C22 C23 C24 C19 0.6(5)
C22 C23 C24 P1 175.1(3)
C20 C19 C24 C23 0.5(5)
C20 C19 C24 P1 -174.1(3)
C23 C24 P1 C12 27.1(3)
C19 C24 P1 C12 -158.4(2)
C23 C24 P1 C18 -95.6(3)
C19 C24 P1 C18 78.9(3)
C23 C24 P1 C25 146.4(3)
C19 C24 P1 C25 -39.1(3)
C7 C12 P1 C24 43.0(3)
C11 C12 P1 C24 -143.0(3)
C7 C12 P1 C18 163.1(3)
C11 C12 P1 C18 -22.9(3)
C7 C12 P1 C25 -78.7(3)
C11 C12 P1 C25 95.4(3)
C13 C18 P1 C24 -163.6(4)
C17 C18 P1 C24 12.8(4)
C13 C18 P1 C12 75.4(4)
C17 C18 P1 C12 -108.1(3)
C13 C18 P1 C25 -43.0(4)
C17 C18 P1 C25 133.4(3)
C26 C25 P1 C24 -64.3(3)
C26 C25 P1 C12 56.0(3)
C26 C25 P1 C18 177.3(3)
S1 C1 S2 C2 -179.0(2)
S3 C1 S2 C2 2.1(2)
C3 C2 S2 C1 -0.5(3)
S4 C2 S2 C1 178.4(2)
S1 C1 S3 C3 178.4(2)
S2 C1 S3 C3 -2.7(2)
C2 C3 S3 C1 2.4(3)
S5 C3 S3 C1 -177.7(2)
C3 C2 S4 Au1 2.2(3)
S2 C2 S4 Au1 -176.63(17)
S6 Au1 S4 C2 177.37(12)
S5 Au1 S4 C2 -2.56(12)
C2 C3 S5 Au1 -2.1(3)
S3 C3 S5 Au1 177.98(17)
S4 Au1 S5 C3 2.54(12)
S7 Au1 S5 C3 -176.55(12)
C5 C4 S6 Au1 1.0(3)
S8 C4 S6 Au1 -179.47(17)
S4 Au1 S6 C4 179.56(12)
S7 Au1 S6 C4 -1.35(12)
C4 C5 S7 Au1 -1.3(3)
S9 C5 S7 Au1 179.37(17)
S6 Au1 S7 C5 1.41(12)
S5 Au1 S7 C5 -178.68(12)
S10 C6 S8 C4 179.0(2)
S9 C6 S8 C4 -0.6(2)
C5 C4 S8 C6 0.3(3)
S6 C4 S8 C6 -179.2(2)
S10 C6 S9 C5 -178.9(2)
S8 C6 S9 C5 0.6(2)
C4 C5 S9 C6 -0.4(3)
S7 C5 S9 C6 179.0(2)
